data_7036469
loop_
_publ_author_name
'Yuan, Guozan'
'Hu, Guoli'
'Shan, Weilong'
'Jin, Suo'
'Gu, Qingyun'
'Chen, Jing'

_publ_section_title
;
 Structural and luminescence modulation in 8-hydroxyquinolinate-based
 coordination polymers by varying the dicarboxylic acid.
;
_journal_issue 40
_journal_name_full 'Dalton transactions (Cambridge, England : 2003)'
_journal_page_first 17774
_journal_page_last 17783
_journal_paper_doi 10.1039/c5dt02692j
_journal_volume 44
_journal_year 2015
_chemical_formula_sum 'C20 H13 Cd N2 O3'
_chemical_formula_weight 441.72
_chemical_name_systematic
; 
 ? 
;
_space_group_IT_number 15
_symmetry_cell_setting monoclinic
_symmetry_space_group_name_Hall '-C 2yc'
_symmetry_space_group_name_H-M 'C 1 2/c 1'
_atom_sites_solution_hydrogens geom
_atom_sites_solution_primary direct
_atom_sites_solution_secondary difmap
_audit_creation_method SHELXL-97
_audit_update_record
;
2015-09-01 deposited with the CCDC.
2015-09-02 downloaded from the CCDC.
;
_cell_angle_alpha 90.00
_cell_angle_beta 113.3370(10)
_cell_angle_gamma 90.00
_cell_formula_units_Z 8
_cell_length_a 19.290(2)
_cell_length_b 12.8306(15)
_cell_length_c 15.7556(18)
_cell_measurement_reflns_used 2607
_cell_measurement_temperature 296(2)
_cell_measurement_theta_max 24.23
_cell_measurement_theta_min 2.30
_cell_volume 3580.5(7)
_computing_cell_refinement 'Bruker SMART'
_computing_data_collection 'Bruker SMART'
_computing_data_reduction 'Bruker SAINT'
_computing_molecular_graphics 'Bruker SHELXTL'
_computing_publication_material 'Bruker SHELXTL'
_computing_structure_refinement 'Bruker SHELXTL'
_computing_structure_solution 'Bruker SHELXTL'
_diffrn_ambient_temperature 296(2)
_diffrn_measured_fraction_theta_full 0.987
_diffrn_measured_fraction_theta_max 0.987
_diffrn_measurement_device_type 'CCD area detector'
_diffrn_measurement_method 'phi and omega scans'
_diffrn_radiation_monochromator graphite
_diffrn_radiation_source 'fine-focus sealed tube'
_diffrn_radiation_type MoK\a
_diffrn_radiation_wavelength 0.71073
_diffrn_reflns_av_R_equivalents 0.0313
_diffrn_reflns_av_sigmaI/netI 0.0406
_diffrn_reflns_limit_h_max 24
_diffrn_reflns_limit_h_min -24
_diffrn_reflns_limit_k_max 9
_diffrn_reflns_limit_k_min -16
_diffrn_reflns_limit_l_max 20
_diffrn_reflns_limit_l_min -20
_diffrn_reflns_number 10856
_diffrn_reflns_theta_full 27.43
_diffrn_reflns_theta_max 27.43
_diffrn_reflns_theta_min 2.30
_exptl_absorpt_coefficient_mu 1.241
_exptl_absorpt_correction_T_max 0.8167
_exptl_absorpt_correction_T_min 0.7894
_exptl_absorpt_correction_type multi-scan
_exptl_absorpt_process_details sadabs
_exptl_crystal_colour Red
_exptl_crystal_density_diffrn 1.639
_exptl_crystal_density_method 'not measured'
_exptl_crystal_description Block
_exptl_crystal_F_000 1752
_exptl_crystal_size_max 0.20
_exptl_crystal_size_mid 0.18
_exptl_crystal_size_min 0.17
_refine_diff_density_max 0.633
_refine_diff_density_min -0.454
_refine_diff_density_rms 0.081
_refine_ls_extinction_method none
_refine_ls_goodness_of_fit_ref 1.038
_refine_ls_hydrogen_treatment mixed
_refine_ls_matrix_type full
_refine_ls_number_parameters 235
_refine_ls_number_reflns 4022
_refine_ls_number_restraints 0
_refine_ls_restrained_S_all 1.038
_refine_ls_R_factor_all 0.0563
_refine_ls_R_factor_gt 0.0362
_refine_ls_shift/su_max 0.000
_refine_ls_shift/su_mean 0.000
_refine_ls_structure_factor_coef Fsqd
_refine_ls_weighting_details 'calc w=1/[\s^2^(Fo^2^)+(0.0449P)^2^+0.1804P] where P=(Fo^2^+2Fc^2^)/3'
_refine_ls_weighting_scheme calc
_refine_ls_wR_factor_gt 0.0846
_refine_ls_wR_factor_ref 0.0946
_reflns_number_gt 2915
_reflns_number_total 4022
_reflns_threshold_expression >2sigma(I)
_cod_data_source_file c5dt02692j2.cif
_cod_data_source_block 5
_cod_depositor_comments
;
The following automatic conversions were performed:

'_symmetry_cell_setting' value 'Monoclinic' changed to 'monoclinic'
according to
/usr/data/users/saulius/crontab/automatic-downloads/rss-feeds/RSC/lib/dictionaries/cif_core.dic
dictionary named 'cif_core.dic' version 2.4.2 from 2011-04-26.

Automatic conversion script
Id: cif_fix_values 3271 2015-04-21 07:52:19Z andrius 

 Adding full bibliography for 7036465--7036470.cif.
;
_cod_original_sg_symbol_H-M 'C2/c  '
_cod_database_code 7036469

loop_
_symmetry_equiv_pos_as_xyz
'x, y, z'
'-x, y, -z+1/2'
'x+1/2, y+1/2, z'
'-x+1/2, y+1/2, -z+1/2'
'-x, -y, -z'
'x, -y, z-1/2'
'-x+1/2, -y+1/2, -z'
'x+1/2, -y+1/2, z-1/2'

loop_
_atom_site_label
_atom_site_type_symbol
_atom_site_fract_x
_atom_site_fract_y
_atom_site_fract_z
_atom_site_U_iso_or_equiv
_atom_site_adp_type
_atom_site_occupancy
_atom_site_symmetry_multiplicity
_atom_site_calc_flag
_atom_site_refinement_flags
Cd1 Cd 0.079801(14) 0.08234(2) 0.053222(18) 0.04136(11) Uani 1 1 d .
O1 O -0.03796(13) 0.0495(2) 0.04825(18) 0.0469(6) Uani 1 1 d .
N1 N -0.17900(16) -0.0313(2) -0.0125(2) 0.0436(7) Uani 1 1 d .
C1 C -0.0879(2) 0.0971(3) 0.0715(3) 0.0440(9) Uani 1 1 d .
O2 O 0.03508(19) 0.2309(2) -0.0448(2) 0.0790(9) Uani 1 1 d .
N2 N -0.36736(17) -0.4847(3) -0.3113(2) 0.0499(8) Uani 1 1 d .
C2 C -0.0715(2) 0.1848(3) 0.1278(3) 0.0575(11) Uani 1 1 d .
H2B H -0.0233 0.2135 0.1490 0.069 Uiso 1 1 calc R
O3 O 0.08967(16) 0.2548(2) 0.1029(2) 0.0679(8) Uani 1 1 d .
C3 C -0.1262(3) 0.2307(4) 0.1529(4) 0.0770(14) Uani 1 1 d .
H3A H -0.1134 0.2890 0.1911 0.092 Uiso 1 1 calc R
C4 C -0.1973(3) 0.1928(4) 0.1235(4) 0.0784(15) Uani 1 1 d .
H4A H -0.2328 0.2257 0.1406 0.094 Uiso 1 1 calc R
C5 C -0.2174(2) 0.1044(3) 0.0674(3) 0.0589(11) Uani 1 1 d .
C6 C -0.1626(2) 0.0560(3) 0.0410(3) 0.0440(9) Uani 1 1 d .
C7 C -0.2899(3) 0.0581(4) 0.0340(4) 0.0773(15) Uani 1 1 d .
H7A H -0.3276 0.0876 0.0490 0.093 Uiso 1 1 calc R
C8 C -0.3050(2) -0.0272(4) -0.0188(3) 0.0698(13) Uani 1 1 d .
H8A H -0.3530 -0.0567 -0.0403 0.084 Uiso 1 1 calc R
C9 C -0.2474(2) -0.0730(3) -0.0420(3) 0.0517(10) Uani 1 1 d .
C10 C -0.2603(2) -0.1653(3) -0.1004(3) 0.0567(11) Uani 1 1 d .
H10A H -0.2226 -0.1825 -0.1208 0.068 Uiso 1 1 calc R
C11 C -0.3198(2) -0.2267(3) -0.1272(3) 0.0590(11) Uani 1 1 d .
H11A H -0.3572 -0.2106 -0.1060 0.071 Uiso 1 1 calc R
C12 C -0.3324(2) -0.3177(3) -0.1870(3) 0.0527(10) Uani 1 1 d .
C13 C -0.2821(2) -0.3529(4) -0.2235(3) 0.0644(12) Uani 1 1 d .
H13A H -0.2352 -0.3211 -0.2067 0.077 Uiso 1 1 calc R
C14 C -0.3015(2) -0.4346(4) -0.2846(3) 0.0648(12) Uani 1 1 d .
H14A H -0.2670 -0.4563 -0.3087 0.078 Uiso 1 1 calc R
C15 C -0.4131(2) -0.4554(4) -0.2723(3) 0.0616(12) Uani 1 1 d .
H15A H -0.4581 -0.4918 -0.2873 0.074 Uiso 1 1 calc R
C16 C -0.3985(2) -0.3738(4) -0.2106(3) 0.0600(11) Uani 1 1 d .
H16A H -0.4330 -0.3567 -0.1850 0.072 Uiso 1 1 calc R
C17 C -0.0188(3) 0.4337(3) -0.0760(4) 0.0693(13) Uani 1 1 d .
H17 H -0.0314 0.3900 -0.1271 0.083 Uiso 1 1 calc R
C18 C 0.0252(3) 0.3967(3) 0.0116(3) 0.0604(12) Uani 1 1 d .
C19 C 0.0443(3) 0.4624(4) 0.0874(4) 0.0694(13) Uani 1 1 d .
H19 H 0.0742 0.4377 0.1461 0.083 Uiso 1 1 calc R
C20 C 0.0523(2) 0.2889(2) 0.0255(3) 0.0381(8) Uani 1 1 d .

loop_
_atom_site_aniso_label
_atom_site_aniso_U_11
_atom_site_aniso_U_22
_atom_site_aniso_U_33
_atom_site_aniso_U_23
_atom_site_aniso_U_13
_atom_site_aniso_U_12
Cd1 0.04049(16) 0.03053(15) 0.04949(18) -0.00209(12) 0.01402(13) 0.00079(12)
O1 0.0394(13) 0.0395(14) 0.0584(16) -0.0103(12) 0.0159(13) -0.0018(12)
N1 0.0397(16) 0.0398(17) 0.0502(18) -0.0046(15) 0.0167(15) -0.0011(14)
C1 0.048(2) 0.035(2) 0.048(2) -0.0008(16) 0.0178(18) -0.0005(17)
O2 0.097(2) 0.0499(19) 0.097(3) 0.0176(18) 0.047(2) 0.0201(18)
N2 0.0462(18) 0.054(2) 0.0484(18) -0.0093(16) 0.0178(16) -0.0124(16)
C2 0.054(2) 0.049(2) 0.072(3) -0.022(2) 0.027(2) -0.010(2)
O3 0.0645(18) 0.0385(16) 0.106(3) -0.0110(18) 0.0397(18) -0.0020(15)
C3 0.082(3) 0.059(3) 0.095(4) -0.036(3) 0.040(3) -0.012(3)
C4 0.073(3) 0.072(3) 0.102(4) -0.037(3) 0.048(3) -0.001(3)
C5 0.055(2) 0.055(3) 0.071(3) -0.017(2) 0.029(2) -0.002(2)
C6 0.048(2) 0.038(2) 0.045(2) -0.0037(16) 0.0167(18) 0.0027(17)
C7 0.057(3) 0.084(4) 0.105(4) -0.030(3) 0.047(3) -0.005(3)
C8 0.044(2) 0.074(3) 0.100(4) -0.027(3) 0.038(3) -0.016(2)
C9 0.049(2) 0.050(2) 0.060(2) -0.005(2) 0.025(2) -0.0035(19)
C10 0.056(2) 0.054(3) 0.063(3) -0.013(2) 0.026(2) -0.011(2)
C11 0.058(2) 0.065(3) 0.062(3) -0.016(2) 0.031(2) -0.016(2)
C12 0.055(2) 0.054(2) 0.052(2) -0.0076(19) 0.024(2) -0.014(2)
C13 0.052(2) 0.072(3) 0.074(3) -0.027(2) 0.030(2) -0.025(2)
C14 0.052(2) 0.073(3) 0.073(3) -0.021(2) 0.028(2) -0.008(2)
C15 0.055(2) 0.074(3) 0.058(3) -0.016(2) 0.024(2) -0.028(2)
C16 0.054(2) 0.072(3) 0.059(3) -0.020(2) 0.027(2) -0.023(2)
C17 0.088(4) 0.043(3) 0.087(3) 0.007(2) 0.044(3) 0.015(2)
C18 0.065(3) 0.042(2) 0.089(3) 0.009(2) 0.047(3) 0.008(2)
C19 0.080(3) 0.050(3) 0.083(3) 0.012(3) 0.037(3) 0.012(3)
C20 0.048(2) 0.0145(15) 0.065(2) 0.0104(16) 0.036(2) 0.0063(15)

loop_
_atom_type_symbol
_atom_type_description
_atom_type_scat_dispersion_real
_atom_type_scat_dispersion_imag
_atom_type_scat_source
C C 0.0033 0.0016 'International Tables Vol C Tables 4.2.6.8 and 6.1.1.4'
H H 0.0000 0.0000 'International Tables Vol C Tables 4.2.6.8 and 6.1.1.4'
N N 0.0061 0.0033 'International Tables Vol C Tables 4.2.6.8 and 6.1.1.4'
O O 0.0106 0.0060 'International Tables Vol C Tables 4.2.6.8 and 6.1.1.4'
Cd Cd -0.8075 1.2024 'International Tables Vol C Tables 4.2.6.8 and 6.1.1.4'

loop_
_geom_angle_atom_site_label_1
_geom_angle_atom_site_label_2
_geom_angle_atom_site_label_3
_geom_angle
_geom_angle_site_symmetry_1
_geom_angle_site_symmetry_3
O1 Cd1 O1 76.37(10) 5 .
O1 Cd1 O3 155.90(11) 5 .
O1 Cd1 O3 97.74(9) . .
O1 Cd1 N2 98.65(11) 5 8_546
O1 Cd1 N2 90.02(10) . 8_546
O3 Cd1 N2 104.76(12) . 8_546
O1 Cd1 N1 72.32(10) 5 5
O1 Cd1 N1 148.25(10) . 5
O3 Cd1 N1 113.02(10) . 5
N2 Cd1 N1 89.56(10) 8_546 5
O1 Cd1 O2 101.80(12) 5 .
O1 Cd1 O2 91.46(10) . .
O3 Cd1 O2 54.55(12) . .
N2 Cd1 O2 159.26(13) 8_546 .
N1 Cd1 O2 99.84(11) 5 .
O1 Cd1 C20 129.10(11) 5 .
O1 Cd1 C20 92.66(10) . .
O3 Cd1 C20 26.89(11) . .
N2 Cd1 C20 131.37(12) 8_546 .
N1 Cd1 C20 111.06(10) 5 .
O2 Cd1 C20 27.89(11) . .
C1 O1 Cd1 117.0(2) . 5
C1 O1 Cd1 137.5(2) . .
Cd1 O1 Cd1 103.63(10) 5 .
C9 N1 C6 120.3(3) . .
C9 N1 Cd1 126.8(2) . 5
C6 N1 Cd1 112.7(2) . 5
O1 C1 C2 123.3(4) . .
O1 C1 C6 119.4(3) . .
C2 C1 C6 117.3(3) . .
C20 O2 Cd1 90.1(2) . .
C15 N2 C14 116.5(3) . .
C15 N2 Cd1 116.8(3) . 8_445
C14 N2 Cd1 124.3(3) . 8_445
C1 C2 C3 121.0(4) . .
C20 O3 Cd1 93.9(2) . .
C4 C3 C2 122.0(4) . .
C3 C4 C5 119.9(4) . .
C4 C5 C7 124.2(4) . .
C4 C5 C6 119.2(4) . .
C7 C5 C6 116.6(4) . .
N1 C6 C5 121.5(4) . .
N1 C6 C1 117.9(3) . .
C5 C6 C1 120.5(3) . .
C8 C7 C5 121.0(4) . .
C7 C8 C9 119.8(4) . .
N1 C9 C8 120.8(4) . .
N1 C9 C10 116.5(3) . .
C8 C9 C10 122.7(4) . .
C11 C10 C9 126.6(4) . .
C10 C11 C12 125.9(4) . .
C16 C12 C13 116.3(4) . .
C16 C12 C11 119.3(4) . .
C13 C12 C11 124.4(4) . .
C14 C13 C12 119.9(4) . .
N2 C14 C13 123.4(4) . .
N2 C15 C16 124.0(4) . .
C15 C16 C12 119.6(4) . .
C18 C17 C19 119.7(5) . 5_565
C17 C18 C19 119.9(4) . .
C17 C18 C20 120.9(4) . .
C19 C18 C20 119.2(4) . .
C18 C19 C17 120.4(5) . 5_565
O3 C20 O2 120.5(3) . .
O3 C20 C18 121.4(4) . .
O2 C20 C18 118.1(4) . .
O3 C20 Cd1 59.23(19) . .
O2 C20 Cd1 62.05(19) . .
C18 C20 Cd1 170.3(3) . .

loop_
_geom_bond_atom_site_label_1
_geom_bond_atom_site_label_2
_geom_bond_distance
_geom_bond_site_symmetry_2
Cd1 O1 2.247(2) 5
Cd1 O1 2.281(2) .
Cd1 O3 2.329(3) .
Cd1 N2 2.332(3) 8_546
Cd1 N1 2.340(3) 5
Cd1 O2 2.389(3) .
Cd1 C20 2.705(3) .
O1 C1 1.309(4) .
O1 Cd1 2.247(2) 5
N1 C9 1.325(5) .
N1 C6 1.361(4) .
N1 Cd1 2.340(3) 5
C1 C2 1.390(5) .
C1 C6 1.427(5) .
O2 C20 1.265(5) .
N2 C15 1.314(5) .
N2 C14 1.334(5) .
N2 Cd1 2.332(3) 8_445
C2 C3 1.397(6) .
O3 C20 1.226(5) .
C3 C4 1.353(6) .
C4 C5 1.395(6) .
C5 C7 1.415(6) .
C5 C6 1.424(5) .
C7 C8 1.335(6) .
C8 C9 1.427(6) .
C9 C10 1.460(5) .
C10 C11 1.316(5) .
C11 C12 1.460(5) .
C12 C16 1.381(5) .
C12 C13 1.385(5) .
C13 C14 1.372(6) .
C15 C16 1.380(6) .
C17 C18 1.387(6) .
C17 C19 1.408(6) 5_565
C18 C19 1.387(6) .
C18 C20 1.463(5) .
C19 C17 1.408(6) 5_565
